data_8106608
loop_
_publ_author_name
'Wang, Jian-Ge'

_publ_section_title
;
 Crystal structure of
 catena-poly{diaqua-bis(3-(1H-1,2,4-triazol-1-yl)benzoato-\k2
 O:N)copper(II)} monohydrate, C18H18CuN6O7
;
_journal_issue 4
_journal_name_full 'Zeitschrift f\"ur Kristallographie - New Crystal Structures'
_journal_page_first 579
_journal_page_last 580
_journal_paper_doi 10.1515/ncrs-2016-0350
_journal_volume 232
_journal_year 2017
_chemical_formula_moiety 'C18 H14 Cu N6 O5, 2(H2 O)'
_chemical_formula_sum 'C18 H18 Cu N6 O7'
_chemical_formula_weight 493.92
_space_group_crystal_system monoclinic
_space_group_IT_number 14
_space_group_name_Hall '-P 2yn'
_space_group_name_H-M_alt 'P 1 21/n 1'
_atom_sites_solution_hydrogens mixed
_atom_sites_solution_primary dual
_cell_angle_alpha 90
_cell_angle_beta 91.024(6)
_cell_angle_gamma 90
_cell_formula_units_Z 4
_cell_length_a 12.3765(7)
_cell_length_b 12.7299(8)
_cell_length_c 12.5812(7)
_cell_measurement_reflns_used 3063
_cell_measurement_temperature 293
_cell_measurement_theta_max 27.4810
_cell_measurement_theta_min 3.9510
_cell_volume 1981.9(2)
_computing_cell_refinement 'CrysAlisPro 1.171.38.41r (Rigaku OD, 2015)'
_computing_data_collection 'CrysAlisPro 1.171.38.41r (Rigaku OD, 2015)'
_computing_data_reduction 'CrysAlisPro 1.171.38.41r (Rigaku OD, 2015)'
_computing_molecular_graphics 'Olex2 (Dolomanov et al., 2009)'
_computing_publication_material 'Olex2 (Dolomanov et al., 2009)'
_computing_structure_refinement 'ShelXL (Sheldrick, 2015)'
_computing_structure_solution 'ShelXT (Sheldrick, 2015)'
_diffrn_ambient_temperature 293
_diffrn_detector 'CCD plate'
_diffrn_detector_area_resol_mean 8.0584
_diffrn_detector_type EosS2
_diffrn_measured_fraction_theta_full 0.969
_diffrn_measured_fraction_theta_max 0.969
_diffrn_measurement_details
;
List of Runs (angles in degrees, time in seconds):

  # Type    Start    End  Width  t~exp~   \w     \q     \k     \f   Frames
--------------------------------------------------------------------------
  1  \w    -20.00  25.00   1.00   13.39    --  -13.48 -99.00-180.00   45
  2  \w    -86.00 -35.00   1.00   13.39    --  -13.48-178.00-180.00   51
  3  \w    -53.00  41.00   1.00   13.39    --   14.49 -77.00  90.00   94
;
_diffrn_measurement_device 'four-circle diffractometer'
_diffrn_measurement_device_type 'SuperNova, Single source at offset, EosS2'
_diffrn_measurement_method '\w scans'
_diffrn_orient_matrix_type 'CrysAlisPro convention (1999,Acta A55,543-557)'
_diffrn_orient_matrix_UB_11 -0.0437289000
_diffrn_orient_matrix_UB_12 -0.0273535000
_diffrn_orient_matrix_UB_13 0.0229453000
_diffrn_orient_matrix_UB_21 -0.0284160000
_diffrn_orient_matrix_UB_22 0.0480139000
_diffrn_orient_matrix_UB_23 0.0055190000
_diffrn_orient_matrix_UB_31 -0.0237652000
_diffrn_orient_matrix_UB_32 -0.0070780000
_diffrn_orient_matrix_UB_33 -0.0512301000
_diffrn_radiation_monochromator mirror
_diffrn_radiation_probe x-ray
_diffrn_radiation_type MoK\a
_diffrn_radiation_wavelength 0.71073
_diffrn_reflns_av_R_equivalents 0.0255
_diffrn_reflns_av_unetI/netI 0.0391
_diffrn_reflns_Laue_measured_fraction_full 0.969
_diffrn_reflns_Laue_measured_fraction_max 0.969
_diffrn_reflns_limit_h_max 11
_diffrn_reflns_limit_h_min -14
_diffrn_reflns_limit_k_max 14
_diffrn_reflns_limit_k_min -15
_diffrn_reflns_limit_l_max 14
_diffrn_reflns_limit_l_min -13
_diffrn_reflns_number 7208
_diffrn_reflns_point_group_measured_fraction_full 0.969
_diffrn_reflns_point_group_measured_fraction_max 0.969
_diffrn_reflns_theta_full 24.994
_diffrn_reflns_theta_max 24.994
_diffrn_reflns_theta_min 3.239
_diffrn_source 'micro-focus sealed X-ray tube'
_diffrn_source_type 'SuperNova (Mo) X-ray Source'
_exptl_absorpt_coefficient_mu 1.159
_exptl_absorpt_correction_T_max 1.00000
_exptl_absorpt_correction_T_min 0.83002
_exptl_absorpt_correction_type multi-scan
_exptl_absorpt_process_details
;
CrysAlisPro 1.171.38.41r (Rigaku Oxford Diffraction, 2015)
Empirical absorption correction using spherical harmonics,
 implemented in SCALE3 ABSPACK scaling algorithm.
;
_exptl_crystal_colour 'clear light blue'
_exptl_crystal_colour_lustre clear
_exptl_crystal_colour_modifier light
_exptl_crystal_colour_primary blue
_exptl_crystal_density_diffrn 1.655
_exptl_crystal_description block
_exptl_crystal_F_000 1012
_exptl_crystal_size_max 0.21
_exptl_crystal_size_mid 0.15
_exptl_crystal_size_min 0.14
_refine_diff_density_max 0.389
_refine_diff_density_min -0.435
_refine_diff_density_rms 0.104
_refine_ls_extinction_coef .
_refine_ls_extinction_method none
_refine_ls_goodness_of_fit_ref 1.104
_refine_ls_hydrogen_treatment constr
_refine_ls_matrix_type full
_refine_ls_number_parameters 298
_refine_ls_number_reflns 3371
_refine_ls_number_restraints 0
_refine_ls_restrained_S_all 1.104
_refine_ls_R_factor_all 0.0519
_refine_ls_R_factor_gt 0.0400
_refine_ls_shift/su_max 0.000
_refine_ls_shift/su_mean 0.000
_refine_ls_structure_factor_coef Fsqd
_refine_ls_weighting_details 'w=1/[\s^2^(Fo^2^)+(0.0490P)^2^+0.6500P] where P=(Fo^2^+2Fc^2^)/3'
_refine_ls_weighting_scheme calc
_refine_ls_wR_factor_gt 0.1005
_refine_ls_wR_factor_ref 0.1081
_reflns_Friedel_coverage 0.000
_reflns_Friedel_fraction_full .
_reflns_Friedel_fraction_max .
_reflns_number_gt 2754
_reflns_number_total 3371
_reflns_threshold_expression 'I > 2\s(I)'
_cod_data_source_file suppl_ncrs-2016-0350_suppl.cif
_cod_data_source_block msb
_cod_database_code 8106608
_shelx_space_group_comment
;
The symmetry employed for this shelxl refinement is uniquely defined
by the following loop, which should always be used as a source of
symmetry information in preference to the above space-group names.
They are only intended as comments.
;
_reflns_odcompleteness_completeness 96.32
_reflns_odcompleteness_iscentric 1
_reflns_odcompleteness_theta 25.13
_olex2_refinement_description
;
1. Fixed Uiso
 At 1.2 times of:
  All C(H) groups
 At 1.5 times of:
  All O(H,H) groups
2.a Free rotating group:
 O6(H6A,H6B), O5(H5A,H5B), O7(H7A,H7B)
2.b Aromatic/amide H refined with riding coordinates:
 C2(H2), C4(H4), C5(H5), C6(H6), C8(H8), C9(H9), C11(H11), C13(H13), C14(H14),
 C15(H15), C17(H17), C18(H18)
;
_shelx_shelxl_version_number 2014/7
_olex2_date_sample_data_collection 2016-09-14
_olex2_submission_special_instructions 'No special instructions were received'
_oxdiff_exptl_absorpt_empirical_details
;
Empirical correction (ABSPACK) includes:
- Absorption correction using spherical harmonics
- Frame scaling
;
_oxdiff_exptl_absorpt_empirical_full_max 1.236
_oxdiff_exptl_absorpt_empirical_full_min 0.779

loop_
_space_group_symop_operation_xyz
'x, y, z'
'-x+1/2, y+1/2, -z+1/2'
'-x, -y, -z'
'x-1/2, -y-1/2, z-1/2'

loop_
_atom_site_label
_atom_site_type_symbol
_atom_site_fract_x
_atom_site_fract_y
_atom_site_fract_z
_atom_site_U_iso_or_equiv
_atom_site_adp_type
_atom_site_occupancy
_atom_site_site_symmetry_order
_atom_site_calc_flag
_atom_site_refinement_flags_posn
_atom_site_refinement_flags_adp
_atom_site_refinement_flags_occupancy
_atom_site_disorder_assembly
_atom_site_disorder_group
Cu01 Cu 0.38709(3) 0.24635(3) 0.34133(3) 0.03213(16) Uani 1 1 d . . . . .
O1 O 0.53907(15) 0.21021(17) 0.32771(15) 0.0337(5) Uani 1 1 d . . . . .
O2 O 0.55380(17) 0.11114(19) 0.47437(17) 0.0454(6) Uani 1 1 d . . . . .
O3 O 0.23673(15) 0.29647(18) 0.35028(16) 0.0357(5) Uani 1 1 d . . . . .
O4 O 0.23495(17) 0.41476(17) 0.21791(16) 0.0400(5) Uani 1 1 d . . . . .
N1 N 0.89842(17) 0.15374(18) 0.15221(18) 0.0268(5) Uani 1 1 d . . . . .
N2 N 0.9963(2) 0.1126(2) 0.1254(2) 0.0412(7) Uani 1 1 d . . . . .
N3 N 0.91533(18) 0.1879(2) -0.01598(18) 0.0317(6) Uani 1 1 d . . . . .
N4 N -0.11699(17) 0.37013(17) 0.53546(18) 0.0254(5) Uani 1 1 d . . . . .
N5 N -0.22266(19) 0.3935(2) 0.5578(2) 0.0384(6) Uani 1 1 d . . . . .
N6 N -0.14035(18) 0.31722(19) 0.69796(18) 0.0294(6) Uani 1 1 d . . . . .
C1 C 0.7113(2) 0.1493(2) 0.3781(2) 0.0250(6) Uani 1 1 d . . . . .
C2 C 0.7509(2) 0.1587(2) 0.2753(2) 0.0265(6) Uani 1 1 d . . . . .
H2 H 0.7039 0.1728 0.2186 0.032 Uiso 1 1 calc R . . . .
C3 C 0.8599(2) 0.1469(2) 0.2584(2) 0.0242(6) Uani 1 1 d . . . . .
C4 C 0.9321(2) 0.1296(2) 0.3421(2) 0.0288(7) Uani 1 1 d . . . . .
H4 H 1.0058 0.1240 0.3301 0.035 Uiso 1 1 calc R . . . .
C5 C 0.8924(2) 0.1208(2) 0.4439(2) 0.0310(7) Uani 1 1 d . . . . .
H5 H 0.9399 0.1089 0.5007 0.037 Uiso 1 1 calc R . . . .
C6 C 0.7837(2) 0.1296(2) 0.4620(2) 0.0286(7) Uani 1 1 d . . . . .
H6 H 0.7582 0.1223 0.5307 0.034 Uiso 1 1 calc R . . . .
C7 C 0.5926(2) 0.1566(2) 0.3970(2) 0.0279(6) Uani 1 1 d . . . . .
C8 C 0.8524(2) 0.1978(2) 0.0674(2) 0.0320(7) Uani 1 1 d . . . . .
H8 H 0.7854 0.2309 0.0665 0.038 Uiso 1 1 calc R . . . .
C9 C 1.0022(3) 0.1361(3) 0.0233(3) 0.0406(8) Uani 1 1 d . . . . .
H9 H 1.0611 0.1184 -0.0178 0.049 Uiso 1 1 calc R . . . .
C10 C 0.0737(2) 0.3835(2) 0.3123(2) 0.0239(6) Uani 1 1 d . . . . .
C11 C 0.0335(2) 0.3704(2) 0.4138(2) 0.0262(6) Uani 1 1 d . . . . .
H11 H 0.0795 0.3504 0.4694 0.031 Uiso 1 1 calc R . . . .
C12 C -0.0747(2) 0.3870(2) 0.4318(2) 0.0241(6) Uani 1 1 d . . . . .
C13 C -0.1447(2) 0.4143(2) 0.3492(2) 0.0316(7) Uani 1 1 d . . . . .
H13 H -0.2177 0.4247 0.3616 0.038 Uiso 1 1 calc R . . . .
C14 C -0.1043(2) 0.4257(2) 0.2478(2) 0.0341(7) Uani 1 1 d . . . . .
H14 H -0.1510 0.4434 0.1919 0.041 Uiso 1 1 calc R . . . .
C15 C 0.0037(2) 0.4113(2) 0.2287(2) 0.0296(7) Uani 1 1 d . . . . .
H15 H 0.0300 0.4200 0.1605 0.035 Uiso 1 1 calc R . . . .
C16 C 0.1907(2) 0.3644(2) 0.2912(2) 0.0287(7) Uani 1 1 d . . . . .
C17 C -0.0702(2) 0.3255(2) 0.6203(2) 0.0284(7) Uani 1 1 d . . . . .
H17 H 0.0014 0.3034 0.6244 0.034 Uiso 1 1 calc R . . . .
C18 C -0.2316(2) 0.3598(2) 0.6557(2) 0.0350(7) Uani 1 1 d . . . . .
H18 H -0.2955 0.3647 0.6931 0.042 Uiso 1 1 calc R . . . .
O6 O 1.04755(19) -0.08458(19) 0.2629(2) 0.0574(7) Uani 1 1 d . . . . .
H6A H 1.0327 -0.0362 0.2184 0.086 Uiso 1 1 d G . . . .
H6B H 1.1141 -0.0812 0.2806 0.086 Uiso 1 1 d G . . . .
O5 O 0.32603(18) 0.08834(17) 0.43053(19) 0.0424(5) Uani 1 1 d . . . . .
H5A H 0.3786 0.0683 0.4699 0.064 Uiso 1 1 d G . . . .
H5B H 0.3083 0.0393 0.3879 0.064 Uiso 1 1 d G . . . .
O7 O 0.8607(2) -0.1583(2) 0.4068(3) 0.0882(11) Uani 1 1 d . . . . .
H7A H 0.8788 -0.1202 0.3546 0.132 Uiso 1 1 d G . . . .
H7B H 0.8318 -0.1202 0.4539 0.132 Uiso 1 1 d G . . . .

loop_
_atom_site_aniso_label
_atom_site_aniso_U_11
_atom_site_aniso_U_22
_atom_site_aniso_U_33
_atom_site_aniso_U_23
_atom_site_aniso_U_13
_atom_site_aniso_U_12
Cu01 0.0221(2) 0.0571(3) 0.0174(2) -0.00542(17) 0.00460(16) 0.00705(16)
O1 0.0238(11) 0.0587(13) 0.0188(11) 0.0039(10) 0.0054(8) 0.0077(10)
O2 0.0331(12) 0.0707(16) 0.0328(13) 0.0182(12) 0.0120(10) -0.0014(11)
O3 0.0261(11) 0.0586(13) 0.0225(11) 0.0039(11) 0.0064(9) 0.0094(10)
O4 0.0348(12) 0.0552(13) 0.0305(12) 0.0039(11) 0.0123(10) -0.0026(11)
N1 0.0187(12) 0.0383(13) 0.0238(13) 0.0048(11) 0.0078(10) 0.0053(10)
N2 0.0306(15) 0.0600(17) 0.0334(15) 0.0108(14) 0.0099(12) 0.0159(13)
N3 0.0259(13) 0.0481(15) 0.0214(13) 0.0027(12) 0.0081(11) -0.0013(12)
N4 0.0205(12) 0.0344(13) 0.0214(13) 0.0008(10) 0.0055(10) 0.0023(10)
N5 0.0229(14) 0.0574(17) 0.0351(15) 0.0081(13) 0.0091(11) 0.0101(12)
N6 0.0238(13) 0.0437(14) 0.0209(13) 0.0004(11) 0.0069(10) -0.0014(11)
C1 0.0251(15) 0.0287(14) 0.0213(15) 0.0021(12) 0.0030(12) -0.0020(12)
C2 0.0224(15) 0.0356(15) 0.0213(15) 0.0060(13) 0.0004(12) 0.0025(12)
C3 0.0229(14) 0.0287(14) 0.0210(15) 0.0029(12) 0.0043(11) 0.0034(12)
C4 0.0212(15) 0.0362(16) 0.0289(16) 0.0029(13) -0.0010(12) 0.0035(13)
C5 0.0288(17) 0.0407(16) 0.0231(15) 0.0016(13) -0.0067(13) 0.0043(14)
C6 0.0347(17) 0.0342(15) 0.0170(14) 0.0006(12) 0.0013(12) -0.0011(13)
C7 0.0256(16) 0.0381(16) 0.0201(15) -0.0031(13) 0.0057(12) -0.0014(13)
C8 0.0229(15) 0.0487(18) 0.0246(16) 0.0074(15) 0.0047(12) 0.0047(14)
C9 0.0310(17) 0.059(2) 0.0325(18) 0.0081(16) 0.0107(14) 0.0157(16)
C10 0.0239(15) 0.0265(14) 0.0216(15) -0.0015(12) 0.0052(11) -0.0004(12)
C11 0.0221(15) 0.0352(15) 0.0211(15) 0.0018(12) -0.0012(12) 0.0022(12)
C12 0.0257(15) 0.0266(14) 0.0201(15) 0.0012(12) 0.0048(12) 0.0005(12)
C13 0.0240(16) 0.0406(17) 0.0303(17) 0.0070(14) 0.0014(12) 0.0073(13)
C14 0.0350(18) 0.0430(17) 0.0242(16) 0.0110(14) -0.0039(13) 0.0050(14)
C15 0.0321(17) 0.0388(16) 0.0179(15) 0.0062(13) 0.0059(12) 0.0003(14)
C16 0.0291(16) 0.0404(16) 0.0167(15) -0.0052(13) 0.0037(12) -0.0015(14)
C17 0.0217(15) 0.0413(16) 0.0224(15) 0.0028(13) 0.0021(12) 0.0032(13)
C18 0.0224(16) 0.0555(19) 0.0272(17) 0.0028(15) 0.0080(13) 0.0055(14)
O6 0.0480(15) 0.0521(15) 0.072(2) 0.0036(14) -0.0022(14) 0.0108(12)
O5 0.0407(14) 0.0418(12) 0.0448(15) 0.0051(11) 0.0026(10) 0.0036(11)
O7 0.0502(19) 0.0617(18) 0.152(4) -0.014(2) -0.009(2) -0.0038(14)

loop_
_atom_type_symbol
_atom_type_description
_atom_type_scat_dispersion_real
_atom_type_scat_dispersion_imag
_atom_type_scat_source
C C 0.0033 0.0016 'International Tables Vol C Tables 4.2.6.8 and 6.1.1.4'
H H 0.0000 0.0000 'International Tables Vol C Tables 4.2.6.8 and 6.1.1.4'
Cu Cu 0.3201 1.2651 'International Tables Vol C Tables 4.2.6.8 and 6.1.1.4'
N N 0.0061 0.0033 'International Tables Vol C Tables 4.2.6.8 and 6.1.1.4'
O O 0.0106 0.0060 'International Tables Vol C Tables 4.2.6.8 and 6.1.1.4'

loop_
_geom_angle_atom_site_label_1
_geom_angle_atom_site_label_2
_geom_angle_atom_site_label_3
_geom_angle
_geom_angle_site_symmetry_1
_geom_angle_site_symmetry_3
O1 Cu01 O3 174.53(9) . .
O1 Cu01 N3 91.38(9) . 4_566
O1 Cu01 N6 88.50(9) . 4_665
O1 Cu01 O5 98.86(8) . .
O3 Cu01 N3 87.91(9) . 4_566
O3 Cu01 N6 92.13(9) . 4_665
O3 Cu01 O5 86.55(8) . .
N3 Cu01 O5 89.00(9) 4_566 .
N6 Cu01 N3 179.15(10) 4_665 4_566
N6 Cu01 O5 91.85(9) 4_665 .
C7 O1 Cu01 123.68(18) . .
C16 O3 Cu01 126.94(19) . .
N2 N1 C3 121.2(2) . .
C8 N1 N2 109.5(2) . .
C8 N1 C3 129.3(2) . .
C9 N2 N1 102.5(2) . .
C8 N3 Cu01 125.0(2) . 4_665
C8 N3 C9 103.5(2) . .
C9 N3 Cu01 131.1(2) . 4_665
N5 N4 C12 121.2(2) . .
C17 N4 N5 109.3(2) . .
C17 N4 C12 129.4(2) . .
C18 N5 N4 102.6(2) . .
C17 N6 Cu01 126.52(19) . 4_566
C17 N6 C18 103.4(2) . .
C18 N6 Cu01 130.1(2) . 4_566
C2 C1 C7 120.2(2) . .
C6 C1 C2 119.0(3) . .
C6 C1 C7 120.7(2) . .
C1 C2 H2 120.2 . .
C3 C2 C1 119.6(2) . .
C3 C2 H2 120.2 . .
C2 C3 N1 118.8(2) . .
C2 C3 C4 121.3(3) . .
C4 C3 N1 119.9(2) . .
C3 C4 H4 120.6 . .
C5 C4 C3 118.8(3) . .
C5 C4 H4 120.6 . .
C4 C5 H5 119.6 . .
C6 C5 C4 120.8(3) . .
C6 C5 H5 119.6 . .
C1 C6 H6 119.8 . .
C5 C6 C1 120.4(3) . .
C5 C6 H6 119.8 . .
O1 C7 C1 115.0(2) . .
O2 C7 O1 125.5(3) . .
O2 C7 C1 119.5(3) . .
N1 C8 H8 124.9 . .
N3 C8 N1 110.3(2) . .
N3 C8 H8 124.9 . .
N2 C9 N3 114.2(3) . .
N2 C9 H9 122.9 . .
N3 C9 H9 122.9 . .
C11 C10 C15 119.7(3) . .
C11 C10 C16 120.5(2) . .
C15 C10 C16 119.8(2) . .
C10 C11 H11 120.1 . .
C12 C11 C10 119.8(2) . .
C12 C11 H11 120.1 . .
C11 C12 N4 119.9(2) . .
C11 C12 C13 120.8(3) . .
C13 C12 N4 119.2(2) . .
C12 C13 H13 120.5 . .
C12 C13 C14 119.1(3) . .
C14 C13 H13 120.5 . .
C13 C14 H14 119.5 . .
C15 C14 C13 121.0(3) . .
C15 C14 H14 119.5 . .
C10 C15 H15 120.2 . .
C14 C15 C10 119.6(3) . .
C14 C15 H15 120.2 . .
O3 C16 C10 115.6(2) . .
O4 C16 O3 125.5(3) . .
O4 C16 C10 118.9(3) . .
N4 C17 H17 124.9 . .
N6 C17 N4 110.1(2) . .
N6 C17 H17 124.9 . .
N5 C18 N6 114.6(3) . .
N5 C18 H18 122.7 . .
N6 C18 H18 122.7 . .
H6A O6 H6B 109.5 . .
Cu01 O5 H5A 106.0 . .
Cu01 O5 H5B 113.3 . .
H5A O5 H5B 109.5 . .
H7A O7 H7B 109.5 . .

loop_
_geom_bond_atom_site_label_1
_geom_bond_atom_site_label_2
_geom_bond_distance
_geom_bond_site_symmetry_2
Cu01 O1 1.9470(19) .
Cu01 O3 1.9724(19) .
Cu01 N3 2.006(2) 4_566
Cu01 N6 2.000(2) 4_665
Cu01 O5 2.430(2) .
O1 C7 1.282(3) .
O2 C7 1.237(3) .
O3 C16 1.269(3) .
O4 C16 1.256(3) .
N1 N2 1.368(3) .
N1 C3 1.429(3) .
N1 C8 1.325(3) .
N2 C9 1.322(4) .
N3 Cu01 2.006(2) 4_665
N3 C8 1.324(4) .
N3 C9 1.348(4) .
N4 N5 1.375(3) .
N4 C12 1.430(3) .
N4 C17 1.333(3) .
N5 C18 1.311(4) .
N6 Cu01 2.001(2) 4_566
N6 C17 1.323(3) .
N6 C18 1.353(4) .
C1 C2 1.396(4) .
C1 C6 1.395(4) .
C1 C7 1.495(4) .
C2 H2 0.9300 .
C2 C3 1.378(4) .
C3 C4 1.386(4) .
C4 H4 0.9300 .
C4 C5 1.384(4) .
C5 H5 0.9300 .
C5 C6 1.373(4) .
C6 H6 0.9300 .
C8 H8 0.9300 .
C9 H9 0.9300 .
C10 C11 1.388(4) .
C10 C15 1.396(4) .
C10 C16 1.497(4) .
C11 H11 0.9300 .
C11 C12 1.379(4) .
C12 C13 1.385(4) .
C13 H13 0.9300 .
C13 C14 1.385(4) .
C14 H14 0.9300 .
C14 C15 1.375(4) .
C15 H15 0.9300 .
C17 H17 0.9300 .
C18 H18 0.9300 .
O6 H6A 0.8499 .
O6 H6B 0.8501 .
O5 H5A 0.8499 .
O5 H5B 0.8498 .
O7 H7A 0.8500 .
O7 H7B 0.8499 .

loop_
_geom_hbond_atom_site_label_D
_geom_hbond_atom_site_label_H
_geom_hbond_atom_site_label_A
_geom_hbond_distance_DH
_geom_hbond_distance_HA
_geom_hbond_distance_DA
_geom_hbond_angle_DHA
_geom_hbond_site_symmetry_A
O6 H6B O4 0.85 1.87 2.698(3) 164.7 2_645
O5 H5A O2 0.85 2.24 2.877(3) 132.4 .

loop_
_geom_torsion_atom_site_label_1
_geom_torsion_atom_site_label_2
_geom_torsion_atom_site_label_3
_geom_torsion_atom_site_label_4
_geom_torsion
_geom_torsion_site_symmetry_1
_geom_torsion_site_symmetry_2
_geom_torsion_site_symmetry_3
_geom_torsion_site_symmetry_4
Cu01 O1 C7 O2 8.5(4) . . . .
Cu01 O1 C7 C1 -172.52(18) . . . .
Cu01 O3 C16 O4 -2.5(4) . . . .
Cu01 O3 C16 C10 176.91(17) . . . .
Cu01 N3 C8 N1 -173.91(19) 4_665 . . .
Cu01 N3 C9 N2 173.5(2) 4_665 . . .
Cu01 N6 C17 N4 178.74(18) 4_566 . . .
Cu01 N6 C18 N5 -179.0(2) 4_566 . . .
N1 N2 C9 N3 -0.5(4) . . . .
N1 C3 C4 C5 -178.5(3) . . . .
N2 N1 C3 C2 -160.0(3) . . . .
N2 N1 C3 C4 20.6(4) . . . .
N2 N1 C8 N3 0.1(3) . . . .
N4 N5 C18 N6 0.3(3) . . . .
N4 C12 C13 C14 -177.0(3) . . . .
N5 N4 C12 C11 175.1(2) . . . .
N5 N4 C12 C13 -8.5(4) . . . .
N5 N4 C17 N6 0.6(3) . . . .
C1 C2 C3 N1 178.2(2) . . . .
C1 C2 C3 C4 -2.4(4) . . . .
C2 C1 C6 C5 0.8(4) . . . .
C2 C1 C7 O1 -26.3(4) . . . .
C2 C1 C7 O2 152.8(3) . . . .
C2 C3 C4 C5 2.1(4) . . . .
C3 N1 N2 C9 -179.1(3) . . . .
C3 N1 C8 N3 179.4(3) . . . .
C3 C4 C5 C6 -0.3(4) . . . .
C4 C5 C6 C1 -1.1(4) . . . .
C6 C1 C2 C3 0.9(4) . . . .
C6 C1 C7 O1 155.9(3) . . . .
C6 C1 C7 O2 -25.0(4) . . . .
C7 C1 C2 C3 -176.9(2) . . . .
C7 C1 C6 C5 178.6(3) . . . .
C8 N1 N2 C9 0.2(3) . . . .
C8 N1 C3 C2 20.7(4) . . . .
C8 N1 C3 C4 -158.7(3) . . . .
C8 N3 C9 N2 0.5(4) . . . .
C9 N3 C8 N1 -0.4(3) . . . .
C10 C11 C12 N4 177.9(2) . . . .
C10 C11 C12 C13 1.6(4) . . . .
C11 C10 C15 C14 0.2(4) . . . .
C11 C10 C16 O3 29.7(4) . . . .
C11 C10 C16 O4 -150.9(3) . . . .
C11 C12 C13 C14 -0.6(4) . . . .
C12 N4 N5 C18 175.2(2) . . . .
C12 N4 C17 N6 -174.7(3) . . . .
C12 C13 C14 C15 -0.6(5) . . . .
C13 C14 C15 C10 0.8(4) . . . .
C15 C10 C11 C12 -1.4(4) . . . .
C15 C10 C16 O3 -148.2(3) . . . .
C15 C10 C16 O4 31.3(4) . . . .
C16 C10 C11 C12 -179.2(2) . . . .
C16 C10 C15 C14 178.1(3) . . . .
C17 N4 N5 C18 -0.5(3) . . . .
C17 N4 C12 C11 -10.2(4) . . . .
C17 N4 C12 C13 166.2(3) . . . .
C17 N6 C18 N5 0.0(4) . . . .
C18 N6 C17 N4 -0.4(3) . . . .
